data_2103749
loop_
_publ_author_name
'de Matos Gomes, E.'
'Nogueira, E.'
'Fernandes, I.'
'Belsley, M.'
'Paix\~ao, J. A.'
'Matos Beja, A.'
'Ramos Silva, M.'
'Mart\'in-Gil, J.'
'Mart\'in-Gil, F.'
'Mano, J. F.'

_publ_section_title
;
 Synthesis, structure, thermal and non-linear optical properties of
 <small>L</small>-argininium hydrogen selenite
;
_journal_issue 6
_journal_name_full 'Acta Crystallographica Section B'
_journal_page_first 828
_journal_page_last 832
_journal_paper_doi 10.1107/S0108768101009880
_journal_volume 57
_journal_year 2001
_chemical_formula_moiety 'C6 H15 N4 O2 1+, H Se O3 1-, 0.1525(H2 O)'
_chemical_formula_sum 'C6 H16.305 N4 O5.1525 Se'
_chemical_formula_weight 305.93
_chemical_name_systematic
;
 L-argininium hydrogenselenite
;
_space_group_IT_number 5
_symmetry_cell_setting monoclinic
_symmetry_space_group_name_Hall 'C 2y'
_symmetry_space_group_name_H-M 'C 1 2 1'
_audit_creation_method SHELXL-97
_cell_angle_alpha 90.00
_cell_angle_beta 95.68(3)
_cell_angle_gamma 90.00
_cell_formula_units_Z 4
_cell_length_a 22.493(5)
_cell_length_b 5.1624(13)
_cell_length_c 9.730(4)
_cell_measurement_reflns_used 25
_cell_measurement_temperature 293(2)
_cell_measurement_theta_max 15.43
_cell_measurement_theta_min 5.51
_cell_volume 1124.3(6)
_computing_cell_refinement 'CAD-4 software (Enraf-Nonius, 1989)'
_computing_data_collection 'CAD-4 software (Enraf-Nonius, 1989)'
_computing_data_reduction 'HELENA (Spek, 1997)'
_computing_molecular_graphics 'ORTEPII (Johnson, 1976)'
_computing_publication_material 'SHELXL-97 (Sheldrick, 1997)'
_computing_structure_refinement 'SHELXL-97 (Sheldrick, 1997)'
_computing_structure_solution 'SHELXS-97 (Sheldrick, 1990)'
_diffrn_ambient_temperature 293(2)
_diffrn_measured_fraction_theta_full .998
_diffrn_measured_fraction_theta_max .998
_diffrn_measurement_device_type 'Enraf-Nonius CAD-4 diffractometer'
_diffrn_measurement_method 'profile data from \w-2\q scans'
_diffrn_radiation_monochromator graphite
_diffrn_radiation_source 'fine-focus sealed tube'
_diffrn_radiation_type MoK\a
_diffrn_radiation_wavelength .71073
_diffrn_reflns_av_R_equivalents .0187
_diffrn_reflns_av_sigmaI/netI .0199
_diffrn_reflns_limit_h_max 31
_diffrn_reflns_limit_h_min -31
_diffrn_reflns_limit_k_max 7
_diffrn_reflns_limit_k_min -6
_diffrn_reflns_limit_l_max 13
_diffrn_reflns_limit_l_min -13
_diffrn_reflns_number 5336
_diffrn_reflns_theta_full 29.98
_diffrn_reflns_theta_max 29.98
_diffrn_reflns_theta_min 3.64
_diffrn_standards_decay_% 1.34
_diffrn_standards_interval_count 180
_diffrn_standards_number 3
_exptl_absorpt_coefficient_mu 3.357
_exptl_absorpt_correction_T_max .432
_exptl_absorpt_correction_T_min .251
_exptl_absorpt_correction_type psi-scan
_exptl_absorpt_process_details
;
 North et al. (1968).  Acta Cryst A24, 351-359.
;
_exptl_crystal_colour 'light red'
_exptl_crystal_density_diffrn 1.807
_exptl_crystal_density_method 'not measured'
_exptl_crystal_description block
_exptl_crystal_F_000 622.1
_exptl_crystal_size_max .38
_exptl_crystal_size_mid .35
_exptl_crystal_size_min .25
_refine_diff_density_max .331
_refine_diff_density_min -.512
_refine_ls_abs_structure_details 'Flack H D (1983), Acta Cryst. A39, 876-881'
_refine_ls_abs_structure_Flack .013(8)
_refine_ls_extinction_coef .0046(6)
_refine_ls_extinction_method SHELXL
_refine_ls_goodness_of_fit_ref 1.053
_refine_ls_hydrogen_treatment mixed
_refine_ls_matrix_type full
_refine_ls_number_parameters 200
_refine_ls_number_reflns 2674
_refine_ls_number_restraints 2
_refine_ls_restrained_S_all 1.053
_refine_ls_R_factor_all .0249
_refine_ls_R_factor_gt .0223
_refine_ls_shift/su_max .001
_refine_ls_shift/su_mean .000
_refine_ls_structure_factor_coef Fsqd
_refine_ls_weighting_details 'calc w=1/[\s^2^(Fo^2^)+(0.0450P)^2^+0.2447P] where P=(Fo^2^+2Fc^2^)/3'
_refine_ls_weighting_scheme calc
_refine_ls_wR_factor_ref .0598
_reflns_number_gt 2542
_reflns_number_total 2674
_reflns_threshold_expression I>2\s(I)
_cod_data_source_file na0124.cif
_cod_data_source_block argin
_cod_original_sg_symbol_H-M C2
_cod_original_formula_sum 'C6 H16.305 N4 O5.1525 Se1'
_cod_database_code 2103749
_cod_database_fobs_code 2103749

loop_
_symmetry_equiv_pos_as_xyz
'x, y, z'
'-x, y, -z'
'x+1/2, y+1/2, z'
'-x+1/2, y+1/2, -z'

loop_
_atom_site_label
_atom_site_fract_x
_atom_site_fract_y
_atom_site_fract_z
_atom_site_U_iso_or_equiv
_atom_site_adp_type
_atom_site_calc_flag
_atom_site_refinement_flags
_atom_site_occupancy
_atom_site_type_symbol
Se .254283(7) .43142(4) .820758(17) .02440(6) Uani d . 1 Se
O1 .19805(7) .4981(3) .93394(19) .0325(4) Uani d . 1 O
H1 .1930(15) .368(7) .994(4) .049 Uiso d . 1 H
O2 .31249(7) .5803(4) .90397(19) .0338(4) Uani d . 1 O
O3 .23183(9) .6274(4) .69211(18) .0384(4) Uani d . 1 O
O4 -.02420(6) .9673(4) .83458(15) .0263(3) Uani d . 1 O
O5 .00933(7) 1.3706(3) .8188(2) .0386(4) Uani d . 1 O
N1 .11753(8) .4397(6) .22936(18) .0317(3) Uani d . 1 N
H1A .1403(14) .329(7) .201(3) .038 Uiso d . 1 H
H1B .0840(13) .419(9) .204(3) .038 Uiso d . 1 H
N2 .18979(9) .5082(4) .4092(2) .0315(4) Uani d . 1 N
H2A .2026(14) .553(6) .488(4) .038 Uiso d . 1 H
H2B .2143(13) .400(7) .379(3) .038 Uiso d . 1 H
N3 .10228(10) .7480(5) .3893(2) .0363(5) Uani d . 1 N
H3 .0760(14) .801(7) .332(3) .044 Uiso d . 1 H
N4 .08233(9) .7831(4) .9401(2) .0251(4) Uani d . 1 N
H4A .0612(14) .683(6) .893(4) .038 Uiso d . 1 H
H4B .0732(14) .779(7) 1.022(4) .038 Uiso d . 1 H
H4C .1199(15) .727(7) .948(4) .038 Uiso d . 1 H
C1 .13695(9) .5645(4) .3450(2) .0246(4) Uani d . 1 C
C2 .11910(10) .9241(7) .5024(2) .0333(4) Uani d . 1 C
H2C .1053(14) 1.105(7) .478(3) .040 Uiso d . 1 H
H2D .1584(14) .925(8) .522(3) .040 Uiso d . 1 H
C3 .09064(11) .8611(5) .6328(2) .0302(5) Uani d . 1 C
H3A .0935(14) .683(6) .659(3) .036 Uiso d . 1 H
H3B .0498(14) .874(6) .605(3) .036 Uiso d . 1 H
C4 .11496(10) 1.0435(4) .7473(2) .0263(4) Uani d . 1 C
H4D .1546(14) 1.014(5) .773(3) .032 Uiso d . 1 H
H4E .1112(13) 1.219(6) .704(3) .032 Uiso d . 1 H
C5 .08085(9) 1.0432(4) .8742(2) .0209(4) Uani d . 1 C
H5 .1007(13) 1.148(6) .945(3) .025 Uiso d . 1 H
C6 .01594(9) 1.1330(4) .8404(2) .0217(4) Uani d . 1 C
O6 .0000 .306(2) .5000 .064(4) Uani d SPD .305(11) O
H6 .0026 .3233 .5872 .096 Uiso d PRD .305(11) H

loop_
_atom_site_aniso_label
_atom_site_aniso_U_11
_atom_site_aniso_U_22
_atom_site_aniso_U_33
_atom_site_aniso_U_12
_atom_site_aniso_U_13
_atom_site_aniso_U_23
Se .02395(9) .02489(9) .02400(9) -.00007(9) .00059(6) -.00208(9)
O1 .0258(7) .0334(10) .0397(9) .0023(5) .0094(6) .0046(6)
O2 .0218(7) .0448(9) .0337(9) -.0050(7) -.0024(6) .0017(7)
O3 .0395(9) .0462(10) .0274(8) -.0027(8) -.0067(7) .0076(7)
O4 .0214(6) .0282(9) .0288(6) -.0033(6) -.0010(5) .0034(6)
O5 .0286(8) .0225(8) .0624(12) .0019(5) -.0069(8) .0028(7)
N1 .0260(7) .0414(9) .0274(8) .0007(13) .0007(6) -.0080(13)
N2 .0282(9) .0360(11) .0291(9) .0022(7) -.0033(7) -.0039(7)
N3 .0332(10) .0503(12) .0246(10) .0119(9) -.0015(8) -.0050(9)
N4 .0234(9) .0253(8) .0259(9) .0040(7) -.0013(7) .0030(7)
C1 .0255(9) .0285(10) .0203(9) -.0038(8) .0053(7) .0023(8)
C2 .0425(11) .0323(10) .0262(9) .0058(14) .0084(8) -.0011(13)
C3 .0355(11) .0303(11) .0258(10) -.0058(8) .0081(8) -.0040(7)
C4 .0257(9) .0256(9) .0283(10) -.0024(8) .0067(8) -.0032(8)
C5 .0186(8) .0209(8) .0227(9) -.0008(7) -.0008(7) -.0025(7)
C6 .0206(8) .0229(9) .0209(8) .0019(7) -.0015(7) -.0013(7)
O6 .088(10) .053(7) .048(7) .000 -.007(6) .000

loop_
_atom_type_symbol
_atom_type_description
_atom_type_scat_dispersion_real
_atom_type_scat_dispersion_imag
_atom_type_scat_source
C C .0033 .0016 'International Tables Vol C Tables 4.2.6.8 and 6.1.1.4'
Se Se -.0929 2.2259 'International Tables Vol C Tables 4.2.6.8 and 6.1.1.4'
N N .0061 .0033 'International Tables Vol C Tables 4.2.6.8 and 6.1.1.4'
O O .0106 .0060 'International Tables Vol C Tables 4.2.6.8 and 6.1.1.4'
H H .0000 .0000 'International Tables Vol C Tables 4.2.6.8 and 6.1.1.4'

loop_
_geom_angle_atom_site_label_1
_geom_angle_atom_site_label_2
_geom_angle_atom_site_label_3
_geom_angle
O3 Se O2 104.71(10)
O3 Se O1 99.61(10)
O2 Se O1 100.50(9)
Se O1 H1 113(2)
C1 N1 H1A 117(2)
C1 N1 H1B 124(3)
H1A N1 H1B 114(4)
C1 N2 H2A 126(2)
C1 N2 H2B 124.1(19)
H2A N2 H2B 109(3)
C1 N3 C2 125.3(2)
C1 N3 H3 115(2)
C2 N3 H3 115(3)
C5 N4 H4A 110(2)
C5 N4 H4B 116(2)
H4A N4 H4B 110(3)
C5 N4 H4C 108(2)
H4A N4 H4C 110(3)
H4B N4 H4C 103(3)
N2 C1 N3 122.3(2)
N2 C1 N1 119.9(2)
N3 C1 N1 117.8(2)
N3 C2 C3 113.7(3)
N3 C2 H2C 110.4(19)
C3 C2 H2C 104.8(18)
N3 C2 H2D 110(2)
C3 C2 H2D 108.2(19)
H2C C2 H2D 109(3)
C2 C3 C4 109.3(2)
C2 C3 H3A 114(2)
C4 C3 H3A 113.2(19)
C2 C3 H3B 103.1(19)
C4 C3 H3B 116(2)
H3A C3 H3B 100(3)
C5 C4 C3 114.97(18)
C5 C4 H4D 109.8(19)
C3 C4 H4D 111.3(19)
C5 C4 H4E 108.4(18)
C3 C4 H4E 104.1(18)
H4D C4 H4E 108(3)
N4 C5 C4 111.12(18)
N4 C5 C6 110.19(17)
C4 C5 C6 111.85(18)
N4 C5 H5 102.3(18)
C4 C5 H5 110.4(18)
C6 C5 H5 110.6(18)
O4 C6 O5 126.5(2)
O4 C6 C5 118.26(18)
O5 C6 C5 115.24(18)

loop_
_geom_bond_atom_site_label_1
_geom_bond_atom_site_label_2
_geom_bond_distance
Se O3 1.6493(18)
Se O2 1.6585(17)
Se O1 1.7908(18)
O1 H1 .90(4)
O4 C6 1.241(3)
O5 C6 1.251(3)
N1 C1 1.333(3)
N1 H1A .83(3)
N1 H1B .78(3)
N2 C1 1.319(3)
N2 H2A .83(4)
N2 H2B .86(3)
N3 C1 1.326(3)
N3 C2 1.448(4)
N3 H3 .82(3)
N4 C5 1.486(3)
N4 H4A .81(3)
N4 H4B .84(3)
N4 H4C .89(3)
C2 C3 1.512(3)
C2 H2C 1.01(4)
C2 H2D .89(3)
C3 C4 1.519(3)
C3 H3A .95(3)
C3 H3B .93(3)
C4 C5 1.517(3)
C4 H4D .91(3)
C4 H4E 1.00(3)
C5 C6 1.536(3)
C5 H5 .95(3)
O6 H6 .8496

loop_
_geom_hbond_atom_site_label_D
_geom_hbond_atom_site_label_H
_geom_hbond_atom_site_label_A
_geom_hbond_site_symmetry_A
_geom_hbond_distance_DH
_geom_hbond_distance_HA
_geom_hbond_distance_DA
_geom_hbond_angle_DHA
O1 H1 O2 4_547 .90(4) 1.80(4) 2.696(3) 172(3)
N1 H1A O2 4_546 .83(3) 2.01(3) 2.830(3) 169(3)
N1 H1B O5 2_546 .78(3) 2.10(3) 2.868(3) 167(3)
N2 H2A O3 . .83(4) 2.06(4) 2.887(3) 174(3)
N2 H2B O3 4_546 .86(3) 2.02(3) 2.879(3) 176(3)
N3 H3 O4 2_556 .82(3) 2.08(3) 2.890(3) 168(3)
N4 H4A O5 1_545 .81(3) 2.08(3) 2.871(3) 165(3)
N4 H4B O4 2_557 .84(3) 2.10(3) 2.827(3) 144(3)
N4 H4C O1 . .89(3) 2.13(3) 2.996(3) 163(3)
O6 H6 O5 1_545 .85 2.26 3.106(3) 179.9

loop_
_geom_torsion_atom_site_label_1
_geom_torsion_atom_site_label_2
_geom_torsion_atom_site_label_3
_geom_torsion_atom_site_label_4
_geom_torsion
C2 N3 C1 N2 6.2(4)
C2 N3 C1 N1 -172.0(3)
C1 N3 C2 C3 -105.4(3)
N3 C2 C3 C4 175.6(2)
C2 C3 C4 C5 167.1(2)
C3 C4 C5 N4 61.4(2)
C3 C4 C5 C6 -62.2(2)
N4 C5 C6 O4 -19.1(3)
C4 C5 C6 O4 105.0(2)
N4 C5 C6 O5 162.2(2)
C4 C5 C6 O5 -73.7(2)
